data_8104938
loop_
_publ_author_name
'Song, Yu-Fei'
'Wu, Wei-Na'
'Wang, Yuan'

_publ_section_title
;
 Crystal structure of
 (E)-2-(((1H-pyrrol-2-yl)methylene)amino)-3&#x2032;,6&#x2032;-dihydroxyspiro[isoindoline-1,9&#x2032;-xanthen]-3-one
 --- methanol (1/2), C27H25N3O6
;
_journal_issue 1
_journal_name_full 'Zeitschrift f\"ur Kristallographie - New Crystal Structures'
_journal_page_first 257
_journal_page_last 258
_journal_paper_doi 10.1515/ncrs-2020-0480
_journal_volume 236
_journal_year 2021
_chemical_formula_sum 'C27 H25 N3 O6'
_chemical_formula_weight 487.50
_space_group_crystal_system triclinic
_space_group_IT_number 2
_space_group_name_Hall '-P 1'
_space_group_name_H-M_alt 'P -1'
_atom_sites_solution_hydrogens geom
_cell_angle_alpha 73.690(7)
_cell_angle_beta 88.569(7)
_cell_angle_gamma 60.856(6)
_cell_formula_units_Z 2
_cell_length_a 10.591(5)
_cell_length_b 10.833(5)
_cell_length_c 12.503(6)
_cell_measurement_reflns_used 788
_cell_measurement_temperature 296(2)
_cell_measurement_theta_max 18.44
_cell_measurement_theta_min 2.29
_cell_volume 1191.7(10)
_computing_cell_refinement 'Bruker SMART'
_computing_data_collection 'Bruker SMART'
_computing_data_reduction 'Bruker SAINT'
_computing_molecular_graphics 'Bruker SHELXTL'
_computing_publication_material 'Bruker SHELXTL'
_computing_structure_refinement 'SHELXL-2014/7 (Sheldrick, 2014)'
_computing_structure_solution 'Bruker SHELXTL'
_diffrn_ambient_temperature 296(2)
_diffrn_measured_fraction_theta_full 0.994
_diffrn_measured_fraction_theta_max 0.994
_diffrn_measurement_device_type 'CCD area detector'
_diffrn_measurement_method 'phi and omega scans'
_diffrn_radiation_type MoK\a
_diffrn_radiation_wavelength 0.71073
_diffrn_reflns_av_R_equivalents 0.0236
_diffrn_reflns_av_unetI/netI 0.0453
_diffrn_reflns_Laue_measured_fraction_full 0.994
_diffrn_reflns_Laue_measured_fraction_max 0.994
_diffrn_reflns_limit_h_max 10
_diffrn_reflns_limit_h_min -12
_diffrn_reflns_limit_k_max 11
_diffrn_reflns_limit_k_min -12
_diffrn_reflns_limit_l_max 13
_diffrn_reflns_limit_l_min -14
_diffrn_reflns_number 6130
_diffrn_reflns_point_group_measured_fraction_full 0.994
_diffrn_reflns_point_group_measured_fraction_max 0.994
_diffrn_reflns_theta_full 24.999
_diffrn_reflns_theta_max 24.998
_diffrn_reflns_theta_min 1.712
_exptl_absorpt_coefficient_mu 0.097
_exptl_absorpt_correction_T_max 0.990
_exptl_absorpt_correction_T_min 0.982
_exptl_absorpt_correction_type multi-scan
_exptl_absorpt_process_details sadabs
_exptl_crystal_colour colorless
_exptl_crystal_density_diffrn 1.359
_exptl_crystal_description plate
_exptl_crystal_F_000 512
_exptl_crystal_size_max 0.200
_exptl_crystal_size_mid 0.180
_exptl_crystal_size_min 0.090
_refine_diff_density_max 0.392
_refine_diff_density_min -0.236
_refine_diff_density_rms 0.041
_refine_ls_extinction_coef .
_refine_ls_extinction_method none
_refine_ls_goodness_of_fit_ref 1.032
_refine_ls_hydrogen_treatment constr
_refine_ls_matrix_type full
_refine_ls_number_parameters 329
_refine_ls_number_reflns 4171
_refine_ls_number_restraints 0
_refine_ls_restrained_S_all 1.032
_refine_ls_R_factor_all 0.0884
_refine_ls_R_factor_gt 0.0542
_refine_ls_shift/su_max 0.000
_refine_ls_shift/su_mean 0.000
_refine_ls_structure_factor_coef Fsqd
_refine_ls_weighting_details 'w=1/[\s^2^(Fo^2^)+(0.0902P)^2^+0.0980P] where P=(Fo^2^+2Fc^2^)/3'
_refine_ls_weighting_scheme calc
_refine_ls_wR_factor_gt 0.1483
_refine_ls_wR_factor_ref 0.1716
_reflns_Friedel_coverage 0.000
_reflns_Friedel_fraction_full .
_reflns_Friedel_fraction_max .
_reflns_number_gt 2649
_reflns_number_total 4171
_reflns_threshold_expression 'I > 2\s(I)'
_cod_data_source_file suppl_j_ncrs-2020-0480_suppl.cif
_cod_data_source_block 1
_cod_original_cell_volume 1191.7(9)
_cod_database_code 8104938
_shelx_space_group_comment
; 
The symmetry employed for this shelxl refinement is uniquely defined 
by the following loop, which should always be used as a source of 
symmetry information in preference to the above space-group names. 
They are only intended as comments. 
;
_shelx_estimated_absorpt_t_min 0.981
_shelx_estimated_absorpt_t_max 0.991

loop_
_space_group_symop_operation_xyz
'x, y, z'
'-x, -y, -z'

loop_
_atom_site_label
_atom_site_type_symbol
_atom_site_fract_x
_atom_site_fract_y
_atom_site_fract_z
_atom_site_U_iso_or_equiv
_atom_site_adp_type
_atom_site_occupancy
_atom_site_site_symmetry_order
_atom_site_calc_flag
_atom_site_refinement_flags_posn
_atom_site_refinement_flags_adp
_atom_site_refinement_flags_occupancy
_atom_site_disorder_assembly
_atom_site_disorder_group
N1 N 0.2352(2) 0.7526(2) 0.24122(18) 0.0433(5) Uani 1 1 d . . . . .
N2 N 0.1393(2) 0.8707(2) 0.27708(18) 0.0469(5) Uani 1 1 d . . . . .
N3 N -0.0413(3) 1.1050(3) 0.3582(2) 0.0648(7) Uani 1 1 d . . . . .
H3B H 0.0386 1.1046 0.3435 0.078 Uiso 1 1 calc R U . . .
C1 C 0.1018(3) 0.6662(3) 0.1486(2) 0.0428(6) Uani 1 1 d . . . . .
C2 C 0.0641(3) 0.7755(3) 0.0458(2) 0.0493(7) Uani 1 1 d . . . . .
H2B H 0.1102 0.8318 0.0317 0.059 Uiso 1 1 calc R U . . .
C3 C -0.0397(3) 0.8037(3) -0.0365(2) 0.0530(7) Uani 1 1 d . . . . .
H3C H -0.0637 0.8784 -0.1044 0.064 Uiso 1 1 calc R U . . .
C4 C -0.1072(3) 0.7191(3) -0.0163(2) 0.0511(7) Uani 1 1 d . . . . .
C5 C -0.0737(3) 0.6119(3) 0.0842(2) 0.0524(7) Uani 1 1 d . . . . .
H5A H -0.1200 0.5559 0.0979 0.063 Uiso 1 1 calc R U . . .
C6 C 0.0294(3) 0.5864(3) 0.1662(2) 0.0457(6) Uani 1 1 d . . . . .
C7 C 0.1365(3) 0.4609(3) 0.3544(2) 0.0499(7) Uani 1 1 d . . . . .
C8 C 0.1322(3) 0.3697(3) 0.4558(2) 0.0579(7) Uani 1 1 d . . . . .
H8A H 0.0765 0.3242 0.4584 0.070 Uiso 1 1 calc R U . . .
C9 C 0.2099(3) 0.3469(3) 0.5515(2) 0.0559(7) Uani 1 1 d . . . . .
C10 C 0.2925(3) 0.4125(3) 0.5484(2) 0.0602(8) Uani 1 1 d . . . . .
H10A H 0.3461 0.3958 0.6139 0.072 Uiso 1 1 calc R U . . .
C11 C 0.2962(3) 0.5053(3) 0.4460(2) 0.0587(8) Uani 1 1 d . . . . .
H11A H 0.3521 0.5504 0.4442 0.070 Uiso 1 1 calc R U . . .
C12 C 0.2177(3) 0.5309(3) 0.3469(2) 0.0459(6) Uani 1 1 d . . . . .
C13 C 0.2261(3) 0.6229(3) 0.2336(2) 0.0432(6) Uani 1 1 d . . . . .
C14 C 0.3729(3) 0.5393(3) 0.1932(2) 0.0436(6) Uani 1 1 d . . . . .
C15 C 0.4315(3) 0.4086(3) 0.1677(2) 0.0567(7) Uani 1 1 d . . . . .
H15A H 0.3804 0.3580 0.1730 0.068 Uiso 1 1 calc R U . . .
C16 C 0.5680(3) 0.3545(3) 0.1342(3) 0.0645(8) Uani 1 1 d . . . . .
H16A H 0.6101 0.2650 0.1180 0.077 Uiso 1 1 calc R U . . .
C17 C 0.6435(3) 0.4297(4) 0.1240(3) 0.0657(8) Uani 1 1 d . . . . .
H17A H 0.7356 0.3903 0.1010 0.079 Uiso 1 1 calc R U . . .
C18 C 0.5855(3) 0.5609(3) 0.1470(3) 0.0610(8) Uani 1 1 d . . . . .
H18A H 0.6357 0.6128 0.1396 0.073 Uiso 1 1 calc R U . . .
C19 C 0.4482(3) 0.6144(3) 0.1819(2) 0.0484(7) Uani 1 1 d . . . . .
C20 C 0.3604(3) 0.7496(3) 0.2130(2) 0.0495(7) Uani 1 1 d . . . . .
C21 C 0.0180(3) 0.8831(3) 0.3047(2) 0.0505(7) Uani 1 1 d . . . . .
H21A H -0.0080 0.8144 0.2991 0.061 Uiso 1 1 calc R U . . .
C22 C -0.0781(3) 1.0050(3) 0.3448(2) 0.0530(7) Uani 1 1 d . . . . .
C23 C -0.2134(3) 1.0451(3) 0.3765(3) 0.0625(8) Uani 1 1 d . . . . .
H23A H -0.2659 0.9971 0.3756 0.075 Uiso 1 1 calc R U . . .
C24 C -0.2588(4) 1.1708(4) 0.4107(3) 0.0761(10) Uani 1 1 d . . . . .
H24A H -0.3466 1.2216 0.4370 0.091 Uiso 1 1 calc R U . . .
C25 C -0.1517(4) 1.2047(4) 0.3984(3) 0.0762(10) Uani 1 1 d . . . . .
H25A H -0.1533 1.2840 0.4148 0.091 Uiso 1 1 calc R U . . .
C26 C -0.3757(3) 0.9447(4) -0.3621(3) 0.0760(10) Uani 1 1 d . . . . .
H26A H -0.4534 0.9693 -0.3165 0.114 Uiso 1 1 calc R U . . .
H26B H -0.3536 0.8551 -0.3780 0.114 Uiso 1 1 calc R U . . .
H26C H -0.4051 1.0243 -0.4313 0.114 Uiso 1 1 calc R U . . .
C27 C 0.3735(4) 0.0135(4) 0.8949(3) 0.0895(11) Uani 1 1 d . . . . .
H27A H 0.4586 -0.0674 0.8807 0.134 Uiso 1 1 calc R U . . .
H27B H 0.2878 0.0149 0.8698 0.134 Uiso 1 1 calc R U . . .
H27C H 0.3784 0.0011 0.9740 0.134 Uiso 1 1 calc R U . . .
O1 O -0.2097(2) 0.7385(2) -0.09261(18) 0.0726(6) Uani 1 1 d . . . . .
H1A H -0.2133 0.7957 -0.1531 0.109 Uiso 1 1 calc R U . . .
O2 O 0.0553(2) 0.4755(2) 0.26398(16) 0.0611(5) Uani 1 1 d . . . . .
O3 O 0.1978(3) 0.2585(2) 0.64841(18) 0.0796(7) Uani 1 1 d . . . . .
H3A H 0.2614 0.2354 0.6981 0.119 Uiso 1 1 calc R U . . .
O4 O 0.3912(2) 0.8450(2) 0.21574(19) 0.0682(6) Uani 1 1 d . . . . .
O5 O -0.2502(2) 0.9234(2) -0.30375(19) 0.0702(6) Uani 1 1 d . . . . .
H5 H -0.2706 0.9979 -0.2863 0.105 Uiso 1 1 calc R U . . .
O6 O 0.3673(2) 0.1479(3) 0.8367(2) 0.0846(7) Uani 1 1 d . . . . .
H6 H 0.4501 0.1355 0.8370 0.127 Uiso 1 1 calc R U . . .

loop_
_atom_site_aniso_label
_atom_site_aniso_U_11
_atom_site_aniso_U_22
_atom_site_aniso_U_33
_atom_site_aniso_U_23
_atom_site_aniso_U_13
_atom_site_aniso_U_12
N1 0.0382(11) 0.0449(12) 0.0477(13) -0.0190(10) 0.0074(9) -0.0191(9)
N2 0.0423(12) 0.0457(12) 0.0459(13) -0.0168(11) 0.0047(10) -0.0156(10)
N3 0.0580(14) 0.0631(16) 0.0717(18) -0.0318(14) 0.0055(13) -0.0232(13)
C1 0.0420(13) 0.0465(14) 0.0422(15) -0.0161(12) 0.0043(11) -0.0225(12)
C2 0.0490(14) 0.0501(15) 0.0494(17) -0.0105(14) 0.0040(13) -0.0276(13)
C3 0.0493(14) 0.0512(16) 0.0463(17) -0.0097(13) -0.0018(13) -0.0185(13)
C4 0.0437(14) 0.0558(17) 0.0513(18) -0.0226(15) 0.0028(13) -0.0196(13)
C5 0.0525(15) 0.0603(17) 0.0596(19) -0.0275(15) 0.0124(14) -0.0348(14)
C6 0.0504(14) 0.0454(15) 0.0415(16) -0.0145(13) 0.0096(12) -0.0236(12)
C7 0.0586(16) 0.0446(15) 0.0492(17) -0.0163(13) 0.0089(13) -0.0269(13)
C8 0.0701(18) 0.0533(17) 0.0552(19) -0.0145(15) 0.0142(15) -0.0358(15)
C9 0.0620(17) 0.0474(16) 0.0507(18) -0.0107(14) 0.0103(14) -0.0240(14)
C10 0.0581(16) 0.0678(19) 0.0414(17) -0.0104(15) -0.0022(13) -0.0247(15)
C11 0.0587(16) 0.0612(18) 0.0541(19) -0.0106(15) -0.0013(14) -0.0319(14)
C12 0.0456(13) 0.0459(14) 0.0390(15) -0.0136(12) 0.0043(12) -0.0172(12)
C13 0.0449(13) 0.0435(14) 0.0426(15) -0.0146(12) 0.0083(11) -0.0224(12)
C14 0.0422(13) 0.0427(14) 0.0398(15) -0.0125(12) 0.0035(11) -0.0167(11)
C15 0.0593(17) 0.0469(16) 0.0591(19) -0.0176(14) 0.0082(14) -0.0225(13)
C16 0.0611(18) 0.0520(17) 0.066(2) -0.0250(16) 0.0101(15) -0.0139(15)
C17 0.0459(15) 0.072(2) 0.067(2) -0.0291(18) 0.0120(14) -0.0168(15)
C18 0.0447(15) 0.075(2) 0.073(2) -0.0388(17) 0.0167(14) -0.0292(15)
C19 0.0448(14) 0.0508(16) 0.0487(17) -0.0207(13) 0.0070(12) -0.0204(13)
C20 0.0475(14) 0.0550(16) 0.0504(17) -0.0211(14) 0.0059(12) -0.0262(13)
C21 0.0470(15) 0.0489(16) 0.0473(17) -0.0141(13) 0.0031(12) -0.0180(12)
C22 0.0499(15) 0.0540(17) 0.0474(17) -0.0184(14) 0.0023(13) -0.0186(13)
C23 0.0523(16) 0.0669(19) 0.061(2) -0.0249(16) 0.0103(14) -0.0218(15)
C24 0.0577(19) 0.076(2) 0.073(2) -0.0341(19) 0.0094(17) -0.0111(17)
C25 0.071(2) 0.068(2) 0.077(2) -0.0391(19) 0.0009(18) -0.0171(18)
C26 0.072(2) 0.085(2) 0.076(2) -0.034(2) -0.0003(18) -0.0375(18)
C27 0.096(3) 0.079(2) 0.090(3) -0.008(2) 0.004(2) -0.051(2)
O1 0.0632(12) 0.0860(15) 0.0694(15) -0.0210(12) -0.0131(11) -0.0386(11)
O2 0.0829(13) 0.0676(13) 0.0485(12) -0.0117(10) 0.0037(10) -0.0522(11)
O3 0.0953(16) 0.0825(15) 0.0562(14) 0.0010(12) 0.0059(12) -0.0525(13)
O4 0.0653(12) 0.0715(14) 0.0965(17) -0.0462(13) 0.0271(12) -0.0455(11)
O5 0.0679(13) 0.0631(13) 0.0805(16) -0.0313(12) -0.0012(11) -0.0281(10)
O6 0.0688(14) 0.0911(17) 0.0897(18) -0.0130(14) 0.0084(13) -0.0447(13)

loop_
_atom_type_symbol
_atom_type_description
_atom_type_scat_dispersion_real
_atom_type_scat_dispersion_imag
_atom_type_scat_source
C C 0.0033 0.0016 'International Tables Vol C Tables 4.2.6.8 and 6.1.1.4'
H H 0.0000 0.0000 'International Tables Vol C Tables 4.2.6.8 and 6.1.1.4'
N N 0.0061 0.0033 'International Tables Vol C Tables 4.2.6.8 and 6.1.1.4'
O O 0.0106 0.0060 'International Tables Vol C Tables 4.2.6.8 and 6.1.1.4'

loop_
_geom_angle_atom_site_label_1
_geom_angle_atom_site_label_2
_geom_angle_atom_site_label_3
_geom_angle
_geom_angle_site_symmetry_1
_geom_angle_site_symmetry_3
C20 N1 N2 115.8(2) . .
C20 N1 C13 114.04(19) . .
N2 N1 C13 130.10(19) . .
C21 N2 N1 120.1(2) . .
C25 N3 C22 108.6(3) . .
C25 N3 H3B 125.7 . .
C22 N3 H3B 125.7 . .
C6 C1 C2 116.9(2) . .
C6 C1 C13 120.2(2) . .
C2 C1 C13 122.6(2) . .
C3 C2 C1 122.1(2) . .
C3 C2 H2B 118.9 . .
C1 C2 H2B 118.9 . .
C4 C3 C2 119.1(3) . .
C4 C3 H3C 120.5 . .
C2 C3 H3C 120.5 . .
O1 C4 C5 116.8(2) . .
O1 C4 C3 123.0(3) . .
C5 C4 C3 120.2(2) . .
C4 C5 C6 120.0(2) . .
C4 C5 H5A 120.0 . .
C6 C5 H5A 120.0 . .
O2 C6 C1 123.1(2) . .
O2 C6 C5 115.2(2) . .
C1 C6 C5 121.7(2) . .
O2 C7 C12 123.2(2) . .
O2 C7 C8 114.9(2) . .
C12 C7 C8 121.9(3) . .
C9 C8 C7 119.8(3) . .
C9 C8 H8A 120.1 . .
C7 C8 H8A 120.1 . .
C8 C9 C10 120.6(3) . .
C8 C9 O3 116.4(3) . .
C10 C9 O3 123.0(3) . .
C9 C10 C11 119.6(3) . .
C9 C10 H10A 120.2 . .
C11 C10 H10A 120.2 . .
C12 C11 C10 121.1(3) . .
C12 C11 H11A 119.5 . .
C10 C11 H11A 119.5 . .
C7 C12 C11 117.1(3) . .
C7 C12 C13 120.2(2) . .
C11 C12 C13 122.6(2) . .
N1 C13 C1 112.6(2) . .
N1 C13 C12 112.1(2) . .
C1 C13 C12 110.5(2) . .
N1 C13 C14 99.42(18) . .
C1 C13 C14 110.8(2) . .
C12 C13 C14 111.0(2) . .
C15 C14 C19 120.1(2) . .
C15 C14 C13 129.2(2) . .
C19 C14 C13 110.7(2) . .
C14 C15 C16 118.1(3) . .
C14 C15 H15A 121.0 . .
C16 C15 H15A 121.0 . .
C17 C16 C15 121.5(3) . .
C17 C16 H16A 119.2 . .
C15 C16 H16A 119.2 . .
C18 C17 C16 121.0(3) . .
C18 C17 H17A 119.5 . .
C16 C17 H17A 119.5 . .
C17 C18 C19 117.2(3) . .
C17 C18 H18A 121.4 . .
C19 C18 H18A 121.4 . .
C14 C19 C18 122.1(2) . .
C14 C19 C20 108.6(2) . .
C18 C19 C20 129.3(3) . .
O4 C20 N1 124.5(2) . .
O4 C20 C19 128.3(2) . .
N1 C20 C19 107.2(2) . .
N2 C21 C22 119.0(3) . .
N2 C21 H21A 120.5 . .
C22 C21 H21A 120.5 . .
C23 C22 N3 107.3(2) . .
C23 C22 C21 130.5(3) . .
N3 C22 C21 122.2(2) . .
C22 C23 C24 107.8(3) . .
C22 C23 H23A 126.1 . .
C24 C23 H23A 126.1 . .
C25 C24 C23 107.2(3) . .
C25 C24 H24A 126.4 . .
C23 C24 H24A 126.4 . .
C24 C25 N3 109.1(3) . .
C24 C25 H25A 125.4 . .
N3 C25 H25A 125.4 . .
O5 C26 H26A 109.5 . .
O5 C26 H26B 109.5 . .
H26A C26 H26B 109.5 . .
O5 C26 H26C 109.5 . .
H26A C26 H26C 109.5 . .
H26B C26 H26C 109.5 . .
O6 C27 H27A 109.5 . .
O6 C27 H27B 109.5 . .
H27A C27 H27B 109.5 . .
O6 C27 H27C 109.5 . .
H27A C27 H27C 109.5 . .
H27B C27 H27C 109.5 . .
C4 O1 H1A 109.5 . .
C7 O2 C6 118.1(2) . .
C9 O3 H3A 109.5 . .
C26 O5 H5 109.5 . .
C27 O6 H6 109.5 . .

loop_
_geom_bond_atom_site_label_1
_geom_bond_atom_site_label_2
_geom_bond_distance
_geom_bond_site_symmetry_2
N1 C20 1.352(3) .
N1 N2 1.379(3) .
N1 C13 1.483(3) .
N2 C21 1.274(3) .
N3 C25 1.353(4) .
N3 C22 1.368(4) .
N3 H3B 0.8600 .
C1 C6 1.384(3) .
C1 C2 1.387(4) .
C1 C13 1.507(3) .
C2 C3 1.383(4) .
C2 H2B 0.9300 .
C3 C4 1.383(4) .
C3 H3C 0.9300 .
C4 O1 1.360(3) .
C4 C5 1.362(4) .
C5 C6 1.386(4) .
C5 H5A 0.9300 .
C6 O2 1.373(3) .
C7 O2 1.363(3) .
C7 C12 1.384(4) .
C7 C8 1.386(4) .
C8 C9 1.363(4) .
C8 H8A 0.9300 .
C9 C10 1.364(4) .
C9 O3 1.365(3) .
C10 C11 1.402(4) .
C10 H10A 0.9300 .
C11 C12 1.391(4) .
C11 H11A 0.9300 .
C12 C13 1.515(4) .
C13 C14 1.529(3) .
C14 C15 1.370(4) .
C14 C19 1.371(3) .
C15 C16 1.376(4) .
C15 H15A 0.9300 .
C16 C17 1.375(4) .
C16 H16A 0.9300 .
C17 C18 1.361(4) .
C17 H17A 0.9300 .
C18 C19 1.390(4) .
C18 H18A 0.9300 .
C19 C20 1.461(4) .
C20 O4 1.235(3) .
C21 C22 1.437(4) .
C21 H21A 0.9300 .
C22 C23 1.365(4) .
C23 C24 1.395(4) .
C23 H23A 0.9300 .
C24 C25 1.345(5) .
C24 H24A 0.9300 .
C25 H25A 0.9300 .
C26 O5 1.417(3) .
C26 H26A 0.9600 .
C26 H26B 0.9600 .
C26 H26C 0.9600 .
C27 O6 1.402(4) .
C27 H27A 0.9600 .
C27 H27B 0.9600 .
C27 H27C 0.9600 .
O1 H1A 0.8200 .
O3 H3A 0.8200 .
O5 H5 0.8200 .
O6 H6 0.8200 .

loop_
_geom_hbond_atom_site_label_D
_geom_hbond_atom_site_label_H
_geom_hbond_atom_site_label_A
_geom_hbond_distance_DH
_geom_hbond_distance_HA
_geom_hbond_distance_DA
_geom_hbond_angle_DHA
_geom_hbond_site_symmetry_A
O1 H1A O5 0.82 1.91 2.723(3) 169.0 .
O3 H3A O6 0.82 1.82 2.594(4) 158.1 .
N3 H3B O5 0.86 2.17 3.029(4) 172.8 2_575
O5 H5 O4 0.82 1.99 2.748(3) 152.6 2_575
O5 H5 N2 0.82 2.45 3.075(3) 133.9 2_575
O6 H6 O4 0.82 1.88 2.657(3) 158.8 2_666
